data_2222547
loop_
_publ_author_name
'Qing, Wei-Xia'
'Liu, Yan-Zhao'
'Yao, Su-Mei'

_publ_section_title
;
 1-(5-Bromo-2-hydroxy-4-methoxyphenyl)ethanone
;
_journal_coeditor_code AT2849
_journal_issue 8
_journal_name_full 'Acta Crystallographica Section E'
_journal_page_first o2004
_journal_paper_doi 10.1107/S1600536809029067
_journal_volume 65
_journal_year 2009
_chemical_formula_iupac 'C9 H9 Br O3'
_chemical_formula_moiety 'C9 H9 Br O3'
_chemical_formula_sum 'C9 H9 Br O3'
_chemical_formula_weight 245.07
_chemical_name_systematic
;
1-(5-Bromo-2-hydroxy-4-methoxyphenyl)ethanone
;
_space_group_IT_number 14
_symmetry_cell_setting monoclinic
_symmetry_space_group_name_Hall '-P 2ybc'
_symmetry_space_group_name_H-M 'P 1 21/c 1'
_atom_sites_solution_hydrogens geom
_atom_sites_solution_primary direct
_atom_sites_solution_secondary difmap
_audit_creation_method SHELXL-97
_cell_angle_alpha 90.00
_cell_angle_beta 90.031(3)
_cell_angle_gamma 90.00
_cell_formula_units_Z 4
_cell_length_a 9.916(3)
_cell_length_b 13.836(5)
_cell_length_c 6.940(2)
_cell_measurement_reflns_used 1164
_cell_measurement_temperature 296(2)
_cell_measurement_theta_max 21.41
_cell_measurement_theta_min 2.53
_cell_volume 952.2(5)
_computing_cell_refinement 'SAINT-Plus (Bruker, 2001)'
_computing_data_collection 'SMART (Bruker, 2001)'
_computing_data_reduction 'SAINT-Plus (Bruker, 2001)'
_computing_molecular_graphics 'PLATON (Spek, 2009)'
_computing_publication_material 'PLATON (Spek, 2009)'
_computing_structure_refinement 'SHELXL97 (Sheldrick, 2008)'
_computing_structure_solution 'SHELXS97 (Sheldrick, 2008)'
_diffrn_ambient_temperature 296(2)
_diffrn_measured_fraction_theta_full 0.998
_diffrn_measured_fraction_theta_max 0.998
_diffrn_measurement_device_type 'Bruker SMART CCD area-detector'
_diffrn_measurement_method '\f and \w'
_diffrn_radiation_monochromator graphite
_diffrn_radiation_source 'fine-focus sealed tube'
_diffrn_radiation_type MoK\a
_diffrn_radiation_wavelength 0.71073
_diffrn_reflns_av_R_equivalents 0.0802
_diffrn_reflns_av_sigmaI/netI 0.0995
_diffrn_reflns_limit_h_max 9
_diffrn_reflns_limit_h_min -12
_diffrn_reflns_limit_k_max 16
_diffrn_reflns_limit_k_min -17
_diffrn_reflns_limit_l_max 8
_diffrn_reflns_limit_l_min -8
_diffrn_reflns_number 5163
_diffrn_reflns_theta_full 25.99
_diffrn_reflns_theta_max 25.99
_diffrn_reflns_theta_min 2.05
_exptl_absorpt_coefficient_mu 4.288
_exptl_absorpt_correction_T_max 0.6989
_exptl_absorpt_correction_T_min 0.4259
_exptl_absorpt_correction_type multi-scan
_exptl_absorpt_process_details '(SADABS; Sheldrick, 2001)'
_exptl_crystal_colour colourless
_exptl_crystal_density_diffrn 1.710
_exptl_crystal_density_method 'not measured'
_exptl_crystal_description needle-like
_exptl_crystal_F_000 488
_exptl_crystal_size_max 0.24
_exptl_crystal_size_mid 0.13
_exptl_crystal_size_min 0.09
_refine_diff_density_max 0.456
_refine_diff_density_min -0.524
_refine_ls_extinction_method none
_refine_ls_goodness_of_fit_ref 1.007
_refine_ls_hydrogen_treatment constr
_refine_ls_matrix_type full
_refine_ls_number_parameters 118
_refine_ls_number_reflns 1860
_refine_ls_number_restraints 0
_refine_ls_restrained_S_all 1.007
_refine_ls_R_factor_all 0.0961
_refine_ls_R_factor_gt 0.0446
_refine_ls_shift/su_max 0.001
_refine_ls_shift/su_mean 0.000
_refine_ls_structure_factor_coef Fsqd
_refine_ls_weighting_details 'calc w=1/[\s^2^(Fo^2^)+(0.001P)^2^] where P=(Fo^2^+2Fc^2^)/3'
_refine_ls_weighting_scheme calc
_refine_ls_wR_factor_gt 0.0631
_refine_ls_wR_factor_ref 0.0683
_reflns_number_gt 977
_reflns_number_total 1860
_reflns_threshold_expression I>2\s(I)
_cod_data_source_file at2849.cif
_cod_data_source_block I
_cod_original_cell_volume 952.0(5)
_cod_original_sg_symbol_H-M 'P 21/c'
_cod_database_code 2222547
_cod_database_fobs_code 2222547

loop_
_symmetry_equiv_pos_as_xyz
'x, y, z'
'-x, y+1/2, -z+1/2'
'-x, -y, -z'
'x, -y-1/2, z-1/2'

loop_
_atom_site_type_symbol
_atom_site_label
_atom_site_fract_x
_atom_site_fract_y
_atom_site_fract_z
_atom_site_U_iso_or_equiv
_atom_site_adp_type
_atom_site_calc_flag
_atom_site_refinement_flags
_atom_site_occupancy
_atom_site_disorder_assembly
_atom_site_disorder_group
Br Br1 0.67087(5) 0.52356(3) 0.17229(7) 0.0635(2) Uani d . 1 . .
O O1 1.0051(3) 0.88085(17) 0.2857(4) 0.0522(8) Uani d . 1 . .
H H1A 1.0839 0.8682 0.3109 0.078 Uiso calc R 1 . .
O O2 0.5841(3) 0.7279(2) 0.1634(4) 0.0514(8) Uani d . 1 . .
O O3 1.2075(3) 0.7721(2) 0.3509(4) 0.0625(9) Uani d . 1 . .
C C1 0.7770(4) 0.6352(3) 0.2110(5) 0.0377(11) Uani d . 1 . .
C C2 0.9133(4) 0.6264(3) 0.2495(5) 0.0398(11) Uani d . 1 . .
H H2A 0.9515 0.5651 0.2572 0.048 Uiso calc R 1 . .
C C3 0.9948(4) 0.7076(3) 0.2771(5) 0.0336(10) Uani d . 1 . .
C C4 0.9349(4) 0.7981(3) 0.2651(5) 0.0379(11) Uani d . 1 . .
C C5 0.7969(4) 0.8080(3) 0.2272(5) 0.0393(11) Uani d . 1 . .
H H5A 0.7584 0.8692 0.2200 0.047 Uiso calc R 1 . .
C C6 0.7179(4) 0.7270(3) 0.2006(5) 0.0382(11) Uani d . 1 . .
C C7 0.5177(4) 0.8188(3) 0.1589(7) 0.0638(14) Uani d . 1 . .
H H7A 0.4238 0.8093 0.1308 0.096 Uiso calc R 1 . .
H H7B 0.5575 0.8586 0.0610 0.096 Uiso calc R 1 . .
H H7C 0.5269 0.8499 0.2819 0.096 Uiso calc R 1 . .
C C8 1.1410(5) 0.6994(3) 0.3182(6) 0.0445(12) Uani d . 1 . .
C C9 1.2063(4) 0.6027(3) 0.3192(7) 0.0649(14) Uani d . 1 . .
H H9A 1.3005 0.6097 0.3482 0.097 Uiso calc R 1 . .
H H9B 1.1962 0.5732 0.1948 0.097 Uiso calc R 1 . .
H H9C 1.1645 0.5627 0.4151 0.097 Uiso calc R 1 . .

loop_
_atom_site_aniso_label
_atom_site_aniso_U_11
_atom_site_aniso_U_22
_atom_site_aniso_U_33
_atom_site_aniso_U_12
_atom_site_aniso_U_13
_atom_site_aniso_U_23
Br1 0.0606(3) 0.0477(3) 0.0823(4) -0.0137(3) -0.0044(3) -0.0034(3)
O1 0.051(2) 0.0372(19) 0.069(2) -0.0123(15) 0.0022(16) 0.0005(16)
O2 0.038(2) 0.051(2) 0.065(2) 0.0066(16) -0.0004(16) 0.0018(16)
O3 0.043(2) 0.068(2) 0.077(2) -0.0145(17) -0.0017(17) -0.0097(19)
C1 0.045(3) 0.033(3) 0.036(3) -0.003(2) 0.005(2) 0.002(2)
C2 0.043(3) 0.038(3) 0.038(3) 0.008(2) 0.000(2) 0.001(2)
C3 0.035(3) 0.035(3) 0.030(3) 0.001(2) -0.001(2) -0.002(2)
C4 0.044(3) 0.037(3) 0.033(3) -0.009(2) 0.010(2) 0.001(2)
C5 0.051(3) 0.030(3) 0.037(3) 0.004(2) 0.004(2) 0.003(2)
C6 0.035(3) 0.048(3) 0.031(3) 0.003(2) 0.007(2) -0.002(2)
C7 0.037(3) 0.081(4) 0.074(4) 0.015(3) 0.001(3) 0.008(3)
C8 0.049(3) 0.048(3) 0.036(3) 0.000(3) 0.007(2) -0.004(2)
C9 0.041(3) 0.076(4) 0.078(4) 0.009(3) -0.016(3) -0.006(3)

loop_
_atom_type_symbol
_atom_type_description
_atom_type_scat_dispersion_real
_atom_type_scat_dispersion_imag
_atom_type_scat_source
C C 0.0033 0.0016 'International Tables Vol C Tables 4.2.6.8 and 6.1.1.4'
H H 0.0000 0.0000 'International Tables Vol C Tables 4.2.6.8 and 6.1.1.4'
O O 0.0106 0.0060 'International Tables Vol C Tables 4.2.6.8 and 6.1.1.4'
Br Br -0.2901 2.4595 'International Tables Vol C Tables 4.2.6.8 and 6.1.1.4'

loop_
_geom_angle_atom_site_label_1
_geom_angle_atom_site_label_2
_geom_angle_atom_site_label_3
_geom_angle_site_symmetry_1
_geom_angle_site_symmetry_3
_geom_angle
_geom_angle_publ_flag
C4 O1 H1A . . 109.5 ?
C6 O2 C7 . . 117.9(3) ?
C2 C1 C6 . . 120.0(4) ?
C2 C1 Br1 . . 120.0(3) ?
C6 C1 Br1 . . 120.0(3) ?
C1 C2 C3 . . 121.4(4) ?
C1 C2 H2A . . 119.3 ?
C3 C2 H2A . . 119.3 ?
C4 C3 C2 . . 118.0(4) ?
C4 C3 C8 . . 119.9(4) ?
C2 C3 C8 . . 122.1(4) ?
O1 C4 C3 . . 122.6(4) ?
O1 C4 C5 . . 116.2(4) ?
C3 C4 C5 . . 121.1(4) ?
C6 C5 C4 . . 120.0(4) ?
C6 C5 H5A . . 120.0 ?
C4 C5 H5A . . 120.0 ?
O2 C6 C5 . . 125.1(4) ?
O2 C6 C1 . . 115.5(4) ?
C5 C6 C1 . . 119.4(4) ?
O2 C7 H7A . . 109.5 ?
O2 C7 H7B . . 109.5 ?
H7A C7 H7B . . 109.5 ?
O2 C7 H7C . . 109.5 ?
H7A C7 H7C . . 109.5 ?
H7B C7 H7C . . 109.5 ?
O3 C8 C3 . . 120.0(4) ?
O3 C8 C9 . . 120.3(4) ?
C3 C8 C9 . . 119.7(4) ?
C8 C9 H9A . . 109.5 ?
C8 C9 H9B . . 109.5 ?
H9A C9 H9B . . 109.5 ?
C8 C9 H9C . . 109.5 ?
H9A C9 H9C . . 109.5 ?
H9B C9 H9C . . 109.5 ?

loop_
_geom_bond_atom_site_label_1
_geom_bond_atom_site_label_2
_geom_bond_site_symmetry_2
_geom_bond_distance
_geom_bond_publ_flag
Br1 C1 . 1.889(4) ?
O1 C4 . 1.347(4) ?
O1 H1A . 0.8200 ?
O2 C6 . 1.351(4) ?
O2 C7 . 1.420(4) ?
O3 C8 . 1.224(4) ?
C1 C2 . 1.382(5) ?
C1 C6 . 1.400(5) ?
C2 C3 . 1.397(5) ?
C2 H2A . 0.9300 ?
C3 C4 . 1.389(5) ?
C3 C8 . 1.482(5) ?
C4 C5 . 1.400(5) ?
C5 C6 . 1.380(5) ?
C5 H5A . 0.9300 ?
C7 H7A . 0.9600 ?
C7 H7B . 0.9600 ?
C7 H7C . 0.9600 ?
C8 C9 . 1.487(5) ?
C9 H9A . 0.9600 ?
C9 H9B . 0.9600 ?
C9 H9C . 0.9600 ?

loop_
_geom_hbond_atom_site_label_D
_geom_hbond_atom_site_label_H
_geom_hbond_atom_site_label_A
_geom_hbond_site_symmetry_A
_geom_hbond_distance_DH
_geom_hbond_distance_HA
_geom_hbond_distance_DA
_geom_hbond_angle_DHA
O1 H1A O3 . 0.82 1.83 2.549(4) 145.7

loop_
_geom_torsion_atom_site_label_1
_geom_torsion_atom_site_label_2
_geom_torsion_atom_site_label_3
_geom_torsion_atom_site_label_4
_geom_torsion_site_symmetry_1
_geom_torsion_site_symmetry_2
_geom_torsion_site_symmetry_3
_geom_torsion_site_symmetry_4
_geom_torsion
_geom_torsion_publ_flag
C6 C1 C2 C3 . . . . -0.5(6) ?
Br1 C1 C2 C3 . . . . 179.4(3) ?
C1 C2 C3 C4 . . . . 0.1(6) ?
C1 C2 C3 C8 . . . . -179.9(3) ?
C2 C3 C4 O1 . . . . -178.7(4) ?
C8 C3 C4 O1 . . . . 1.4(5) ?
C2 C3 C4 C5 . . . . 0.2(5) ?
C8 C3 C4 C5 . . . . -179.8(3) ?
O1 C4 C5 C6 . . . . 178.8(3) ?
C3 C4 C5 C6 . . . . -0.1(6) ?
C7 O2 C6 C5 . . . . -2.7(5) ?
C7 O2 C6 C1 . . . . 177.5(4) ?
C4 C5 C6 O2 . . . . 180.0(3) ?
C4 C5 C6 C1 . . . . -0.3(6) ?
C2 C1 C6 O2 . . . . -179.6(3) ?
Br1 C1 C6 O2 . . . . 0.4(5) ?
C2 C1 C6 C5 . . . . 0.6(6) ?
Br1 C1 C6 C5 . . . . -179.3(3) ?
C4 C3 C8 O3 . . . . 3.6(6) ?
C2 C3 C8 O3 . . . . -176.4(4) ?
C4 C3 C8 C9 . . . . -176.3(4) ?
C2 C3 C8 C9 . . . . 3.7(5) ?

loop_
_cod_related_entry_id
_cod_related_entry_database
_cod_related_entry_code
1 ChemSpider 3800153
